data_4115119
loop_
_publ_author_name
'Daniel B. Werz'
'Rolf Gleiter'
'Frank Rominger'

_publ_contact_author_address
;
        Organisch-Chemisches Institut
        Universit\"at Heidelberg
        Im Neuenheimer Feld 270
        D-69120 Heidelberg
        Germany
;
_publ_contact_author_email rolf.gleiter@urz.uni-heidelberg.de
_publ_contact_author_fax '049 6221 54- 4205'
_publ_contact_author_name 'Gleiter, Rolf'
_publ_contact_author_phone '049 6221 54- 8400'
_publ_section_title
;
 Nanotube Formation Favored by Chalcogen-Chalcogen Interactions
;
_journal_name_full 'Journal of the American Chemical Society'
_journal_page_first 10638
_journal_page_last 10639
_journal_paper_doi 10.1021/ja027146d
_journal_volume 124
_journal_year 2002
_chemical_formula_sum 'C27 H30 S6'
_chemical_formula_weight 546.87
_chemical_name_systematic
;
 ?
;
_space_group_IT_number 148
_symmetry_cell_setting rhombohedral
_symmetry_space_group_name_Hall '-R 3'
_symmetry_space_group_name_H-M 'R -3 :H'
_atom_sites_solution_hydrogens geom
_atom_sites_solution_primary direct
_atom_sites_solution_secondary difmap
_audit_creation_method SHELXL-97
_cell_angle_alpha 90.00
_cell_angle_beta 90.00
_cell_angle_gamma 120.00
_cell_formula_units_Z 6
_cell_length_a 24.01340(10)
_cell_length_b 24.01340(10)
_cell_length_c 9.86980(10)
_cell_measurement_temperature 200(2)
_cell_volume 4928.86(6)
_computing_cell_refinement 'Bruker SMART'
_computing_data_collection 'Bruker SMART'
_computing_data_reduction 'Bruker SHELXTL'
_computing_molecular_graphics 'Bruker SHELXTL'
_computing_publication_material 'Bruker SHELXTL'
_computing_structure_refinement 'SHELXL-97 (Sheldrick, 1997)'
_computing_structure_solution 'SHELXS-97 (Sheldrick, 1990)'
_diffrn_ambient_temperature 200(2)
_diffrn_measured_fraction_theta_full 0.999
_diffrn_measured_fraction_theta_max 0.999
_diffrn_measurement_device_type 'CCD area detector'
_diffrn_measurement_method 'phi and omega scans'
_diffrn_radiation_monochromator graphite
_diffrn_radiation_source 'fine-focus sealed tube'
_diffrn_radiation_type MoK\a
_diffrn_radiation_wavelength 0.71073
_diffrn_reflns_av_R_equivalents 0.0490
_diffrn_reflns_av_sigmaI/netI 0.0337
_diffrn_reflns_limit_h_max 31
_diffrn_reflns_limit_h_min -31
_diffrn_reflns_limit_k_max 31
_diffrn_reflns_limit_k_min -31
_diffrn_reflns_limit_l_max 12
_diffrn_reflns_limit_l_min -12
_diffrn_reflns_number 17163
_diffrn_reflns_theta_full 27.50
_diffrn_reflns_theta_max 27.50
_diffrn_reflns_theta_min 1.70
_exptl_absorpt_coefficient_mu 0.429
_exptl_absorpt_correction_T_max 0.96
_exptl_absorpt_correction_T_min 0.65
_exptl_absorpt_correction_type multi-scan
_exptl_absorpt_process_details 'Blessing, Acta Cryst. (1995) A51 33-38.'
_exptl_crystal_colour colorless
_exptl_crystal_density_diffrn 1.105
_exptl_crystal_description polyhedron
_exptl_crystal_F_000 1728
_exptl_crystal_size_max .35
_exptl_crystal_size_mid .18
_exptl_crystal_size_min .12
_refine_diff_density_max 0.312
_refine_diff_density_min -0.241
_refine_diff_density_rms 0.043
_refine_ls_extinction_method none
_refine_ls_goodness_of_fit_ref 1.031
_refine_ls_hydrogen_treatment constr
_refine_ls_matrix_type full
_refine_ls_number_parameters 114
_refine_ls_number_reflns 2517
_refine_ls_number_restraints 0
_refine_ls_restrained_S_all 1.031
_refine_ls_R_factor_all 0.0662
_refine_ls_R_factor_gt 0.0379
_refine_ls_shift/su_max 0.002
_refine_ls_shift/su_mean 0.000
_refine_ls_structure_factor_coef Fsqd
_refine_ls_weighting_details 'calc w=1/[\s^2^(Fo^2^)+(0.0511P)^2^+2.1328P] where P=(Fo^2^+2Fc^2^)/3'
_refine_ls_weighting_scheme calc
_refine_ls_wR_factor_gt 0.0928
_refine_ls_wR_factor_ref 0.1031
_reflns_number_gt 1754
_reflns_number_total 2517
_reflns_threshold_expression >2sigma(I)
_cod_data_source_file ja027146d_s2_3.cif
_cod_data_source_block dwe53_(in_paper_2*hexane)
_cod_original_sg_symbol_H-M 'R -3'
_cod_database_code 4115119

loop_
_symmetry_equiv_pos_as_xyz
'x, y, z'
'-y, x-y, z'
'-x+y, -x, z'
'x+2/3, y+1/3, z+1/3'
'-y+2/3, x-y+1/3, z+1/3'
'-x+y+2/3, -x+1/3, z+1/3'
'x+1/3, y+2/3, z+2/3'
'-y+1/3, x-y+2/3, z+2/3'
'-x+y+1/3, -x+2/3, z+2/3'
'-x, -y, -z'
'y, -x+y, -z'
'x-y, x, -z'
'-x+2/3, -y+1/3, -z+1/3'
'y+2/3, -x+y+1/3, -z+1/3'
'x-y+2/3, x+1/3, -z+1/3'
'-x+1/3, -y+2/3, -z+2/3'
'y+1/3, -x+y+2/3, -z+2/3'
'x-y+1/3, x+2/3, -z+2/3'

loop_
_atom_site_label
_atom_site_type_symbol
_atom_site_fract_x
_atom_site_fract_y
_atom_site_fract_z
_atom_site_U_iso_or_equiv
_atom_site_adp_type
_atom_site_occupancy
_atom_site_symmetry_multiplicity
_atom_site_calc_flag
_atom_site_refinement_flags
S1 S 0.72297(2) 0.73897(2) 0.07029(5) 0.04689(17) Uani 1 1 d .
S2 S 0.97375(3) 0.76119(3) 0.49134(5) 0.05636(19) Uani 1 1 d .
C1 C 0.76363(10) 0.82139(10) 0.0069(2) 0.0513(5) Uani 1 1 d .
H1A H 0.7964 0.8259 -0.0599 0.062 Uiso 1 1 calc R
H1B H 0.7317 0.8284 -0.0421 0.062 Uiso 1 1 calc R
C3 C 0.78113(9) 0.73940(9) 0.16503(18) 0.0404(4) Uani 1 1 d .
C4 C 0.82301(9) 0.74171(9) 0.23554(18) 0.0397(4) Uani 1 1 d .
C5 C 0.87109(9) 0.74578(9) 0.31680(19) 0.0414(4) Uani 1 1 d .
C6 C 0.91467(10) 0.75186(9) 0.3866(2) 0.0447(5) Uani 1 1 d .
C8 C 1.03923(9) 0.78440(10) 0.3711(2) 0.0507(5) Uani 1 1 d .
H8A H 1.0765 0.7869 0.4194 0.061 Uiso 1 1 calc R
H8B H 1.0255 0.7504 0.3013 0.061 Uiso 1 1 calc R
C9 C 1.06022(9) 0.84748(9) 0.30196(19) 0.0422(5) Uani 1 1 d .
H9A H 1.0753 0.8818 0.3713 0.051 Uiso 1 1 calc R
H9B H 1.0228 0.8455 0.2554 0.051 Uiso 1 1 calc R
C10 C 1.11416(9) 0.86512(9) 0.19830(19) 0.0449(5) Uani 1 1 d .
H10A H 1.1543 0.8753 0.2467 0.054 Uiso 1 1 calc R
H10B H 1.1026 0.8277 0.1389 0.054 Uiso 1 1 calc R
C11 C 1.12597(10) 0.92221(9) 0.1119(2) 0.0487(5) Uani 1 1 d .
H11A H 1.0855 0.9117 0.0649 0.058 Uiso 1 1 calc R
H11B H 1.1372 0.9593 0.1723 0.058 Uiso 1 1 calc R
C21 C 1.0000 1.0000 0.064(5) 0.59(3) Uiso 1 3 d S
C22 C 0.973(2) 0.943(3) 0.198(5) 0.30(3) Uiso 0.23(2) 1 d P
C23 C 1.0000 1.0000 0.312(9) 0.504(19) Uiso 1 3 d S
C24 C 0.9586(8) 0.9393(9) 0.4268(16) 0.339(10) Uiso 0.80(2) 1 d P

loop_
_atom_site_aniso_label
_atom_site_aniso_U_11
_atom_site_aniso_U_22
_atom_site_aniso_U_33
_atom_site_aniso_U_23
_atom_site_aniso_U_13
_atom_site_aniso_U_12
S1 0.0398(3) 0.0512(3) 0.0504(3) -0.0074(2) -0.0070(2) 0.0233(2)
S2 0.0461(3) 0.0799(4) 0.0419(3) 0.0119(3) -0.0007(2) 0.0306(3)
C1 0.0616(13) 0.0621(13) 0.0393(11) 0.0036(10) 0.0036(10) 0.0377(11)
C3 0.0400(10) 0.0440(11) 0.0387(10) -0.0011(8) 0.0056(8) 0.0221(9)
C4 0.0386(10) 0.0418(10) 0.0379(10) 0.0010(8) 0.0047(8) 0.0194(9)
C5 0.0390(10) 0.0473(11) 0.0373(10) 0.0019(8) 0.0063(8) 0.0211(9)
C6 0.0430(11) 0.0490(11) 0.0414(11) 0.0031(9) 0.0037(9) 0.0225(9)
C8 0.0417(11) 0.0593(13) 0.0562(12) 0.0117(10) 0.0040(9) 0.0291(10)
C9 0.0379(10) 0.0451(11) 0.0418(10) -0.0054(8) -0.0076(8) 0.0194(9)
C10 0.0445(11) 0.0468(11) 0.0457(11) 0.0009(9) -0.0035(9) 0.0245(9)
C11 0.0447(11) 0.0476(11) 0.0525(12) 0.0008(9) -0.0064(9) 0.0220(10)

loop_
_atom_type_symbol
_atom_type_description
_atom_type_scat_dispersion_real
_atom_type_scat_dispersion_imag
_atom_type_scat_source
C C 0.0033 0.0016 'International Tables Vol C Tables 4.2.6.8 and 6.1.1.4'
H H 0.0000 0.0000 'International Tables Vol C Tables 4.2.6.8 and 6.1.1.4'
S S 0.1246 0.1234 'International Tables Vol C Tables 4.2.6.8 and 6.1.1.4'

loop_
_geom_angle_atom_site_label_1
_geom_angle_atom_site_label_2
_geom_angle_atom_site_label_3
_geom_angle
_geom_angle_site_symmetry_1
_geom_angle_site_symmetry_3
C3 S1 C1 101.08(10) . .
C6 S2 C8 100.52(10) . .
C11 C1 S1 116.31(14) 3_675 .
C4 C3 S1 177.50(17) . .
C3 C4 C5 178.6(2) . .
C6 C5 C4 177.4(2) . .
C5 C6 S2 176.93(18) . .
C9 C8 S2 114.09(14) . .
C8 C9 C10 113.14(16) . .
C11 C10 C9 112.03(16) . .
C1 C11 C10 114.90(17) 2_765 .
C21 C21 C22 138(2) 10_775 3_675
C21 C21 C22 138(2) 10_775 .
C22 C21 C22 70(4) 3_675 .
C21 C21 C22 138(2) 10_775 2_765
C22 C21 C22 70(4) 3_675 2_765
C22 C21 C22 70(4) . 2_765
C23 C22 C21 92(5) . .
C22 C23 C22 78(4) 3_675 .
C22 C23 C22 78(4) 3_675 2_765
C22 C23 C22 78(4) . 2_765
C22 C23 C24 146.0(17) 3_675 2_765
C22 C23 C24 127.6(17) . 2_765
C22 C23 C24 85.7(16) 2_765 2_765
C22 C23 C24 127.6(17) 3_675 .
C22 C23 C24 85.7(16) . .
C22 C23 C24 146.0(17) 2_765 .
C24 C23 C24 81(3) 2_765 .
C22 C23 C24 85.7(16) 3_675 3_675
C22 C23 C24 146.0(17) . 3_675
C22 C23 C24 127.6(17) 2_765 3_675
C24 C23 C24 81(3) 2_765 3_675
C24 C23 C24 81(3) . 3_675
C23 C24 C24 104(2) . 11_566
C23 C24 C24 104(2) . 12_656
C24 C24 C24 70.4(14) 11_566 12_656

loop_
_geom_bond_atom_site_label_1
_geom_bond_atom_site_label_2
_geom_bond_distance
_geom_bond_site_symmetry_2
S1 C3 1.676(2) .
S1 C1 1.825(2) .
S2 C6 1.677(2) .
S2 C8 1.821(2) .
C1 C11 1.515(3) 3_675
C3 C4 1.201(2) .
C4 C5 1.369(3) .
C5 C6 1.200(3) .
C8 C9 1.500(3) .
C9 C10 1.535(3) .
C10 C11 1.516(3) .
C11 C1 1.515(3) 2_765
C21 C21 1.26(9) 10_775
C21 C22 1.77(4) 3_675
C21 C22 1.77(4) .
C21 C22 1.77(4) 2_765
C22 C23 1.63(4) .
C23 C22 1.63(4) 3_675
C23 C22 1.63(4) 2_765
C23 C24 1.72(4) 2_765
C23 C24 1.72(4) .
C23 C24 1.72(4) 3_675
C24 C24 1.94(2) 11_566
C24 C24 1.94(2) 12_656
